data_4313528
loop_
_publ_author_name
'M. Gonz\'alez-\'Alvarez'
'G. Alzuet'
'J. Borr\'as'
'B. Mac\'ias'
'A. Casti\~neiras'

_publ_contact_author
;

    Prof. Dr. Alfonso Casti\~neiras
    Universidad de Santiago de Compostela
    Departamento de Quimica Inorganica
    Campus Universitario Sur
    E-15706 Santiago de Compostela (Spain)


;
_publ_contact_author_email qiac01@usc.es
_publ_contact_author_fax +34-981547163
_publ_contact_author_phone +34-981594636
_publ_section_title
;
 Oxidative Cleavage of DNA by a New Ferromagnetic Linear Trinuclear
 Copper(II) Complex in the Presence of H2O2/Sodium Ascorbate
;
_journal_name_full 'Inorganic Chemistry'
_journal_page_first 2992
_journal_page_last 2998
_journal_paper_doi 10.1021/ic020611n
_journal_volume 42
_journal_year 2003
_chemical_formula_sum 'C26 H26 Cu3 N4 O10 S2'
_chemical_formula_weight 809.25
_chemical_name_systematic
;
  ?
;
_space_group_IT_number 14
_symmetry_cell_setting monoclinic
_symmetry_space_group_name_Hall '-P 2ybc'
_symmetry_space_group_name_H-M 'P 1 21/c 1'
_atom_sites_solution_hydrogens geom
_atom_sites_solution_primary direct
_atom_sites_solution_secondary difmap
_audit_creation_method SHELXL-97
_cell_angle_alpha 90.00
_cell_angle_beta 91.222(3)
_cell_angle_gamma 90.00
_cell_formula_units_Z 2
_cell_length_a 9.9329(12)
_cell_length_b 13.7791(16)
_cell_length_c 11.0195(13)
_cell_measurement_temperature 293(2)
_cell_volume 1507.9(3)
_computing_cell_refinement 'SMART (Bruker, 1997)'
_computing_data_collection 'SMART (Bruker, 1997)'
_computing_data_reduction 'SAINT (Bruker, 1997)'
_computing_molecular_graphics 'PLATON (Spek, 2000)'
_computing_publication_material 'SHELXL-97 (Sheldrick, 1997)'
_computing_structure_refinement 'SHELXL-97 (Sheldrick, 1997)'
_computing_structure_solution 'SHELXS-97 (Sheldrick, 1990)'
_diffrn_ambient_temperature 293(2)
_diffrn_measured_fraction_theta_full 0.940
_diffrn_measured_fraction_theta_max 0.940
_diffrn_measurement_device_type 'Bruker SMART CCD-1000'
_diffrn_measurement_method 'phi & omega scans'
_diffrn_radiation_monochromator graphite
_diffrn_radiation_source 'fine-focus sealed tube'
_diffrn_radiation_type MoK\a
_diffrn_radiation_wavelength 0.71073
_diffrn_reflns_av_R_equivalents 0.0760
_diffrn_reflns_av_sigmaI/netI 0.1510
_diffrn_reflns_limit_h_max 10
_diffrn_reflns_limit_h_min -13
_diffrn_reflns_limit_k_max 17
_diffrn_reflns_limit_k_min -18
_diffrn_reflns_limit_l_max 14
_diffrn_reflns_limit_l_min -11
_diffrn_reflns_number 8472
_diffrn_reflns_theta_full 28.02
_diffrn_reflns_theta_max 28.02
_diffrn_reflns_theta_min 2.05
_diffrn_standards_decay_% none
_exptl_absorpt_coefficient_mu 2.298
_exptl_absorpt_correction_T_max 0.9343
_exptl_absorpt_correction_T_min 0.7700
_exptl_absorpt_correction_type SADABS
_exptl_absorpt_process_details 'Sheldrick (1997)'
_exptl_crystal_colour blue
_exptl_crystal_density_diffrn 1.782
_exptl_crystal_density_method 'not measured'
_exptl_crystal_description prism
_exptl_crystal_F_000 818
_exptl_crystal_size_max 0.12
_exptl_crystal_size_mid 0.09
_exptl_crystal_size_min 0.03
_refine_diff_density_max 0.618
_refine_diff_density_min -0.621
_refine_diff_density_rms 0.107
_refine_ls_extinction_method none
_refine_ls_goodness_of_fit_ref 0.890
_refine_ls_hydrogen_treatment noref
_refine_ls_matrix_type full
_refine_ls_number_parameters 205
_refine_ls_number_reflns 3438
_refine_ls_number_restraints 0
_refine_ls_restrained_S_all 0.890
_refine_ls_R_factor_all 0.1535
_refine_ls_R_factor_gt 0.0631
_refine_ls_shift/su_max 0.000
_refine_ls_shift/su_mean 0.000
_refine_ls_structure_factor_coef Fsqd
_refine_ls_weighting_details 'calc w=1/[\s^2^(Fo^2^)+(0.0628P)^2^+0.0000P] where P=(Fo^2^+2Fc^2^)/3'
_refine_ls_weighting_scheme calc
_refine_ls_wR_factor_gt 0.1259
_refine_ls_wR_factor_ref 0.1508
_reflns_number_gt 1642
_reflns_number_total 3438
_reflns_threshold_expression >2sigma(I)
_cod_data_source_file ic020611n.cif
_cod_data_source_block 00vjb03
_cod_depositor_comments
;
The following automatic conversions were performed:

'_symmetry_cell_setting' value 'Monoclinic' changed to 'monoclinic'
according to the built-in table from CIF Core dictionary named
'cif_core.dic' version 2.4.1 from 2010-06-29.

Automatic conversion script
Id: cif_fix_values 1646 2011-03-28 12:23:43Z adriana 
;
_cod_database_code 4313528

loop_
_symmetry_equiv_pos_as_xyz
'x, y, z'
'-x, y+1/2, -z+1/2'
'-x, -y, -z'
'x, -y-1/2, z-1/2'

loop_
_atom_site_label
_atom_site_type_symbol
_atom_site_fract_x
_atom_site_fract_y
_atom_site_fract_z
_atom_site_U_iso_or_equiv
_atom_site_adp_type
_atom_site_occupancy
_atom_site_symmetry_multiplicity
_atom_site_calc_flag
_atom_site_refinement_flags
_atom_site_disorder_assembly
_atom_site_disorder_group
Cu1 Cu 0.34991(9) 0.18803(5) -0.08428(8) 0.0423(3) Uani 1 1 d . . .
Cu2 Cu 0.5000 0.0000 0.0000 0.0340(3) Uani 1 2 d S . .
S1 S 0.5326(3) 0.24616(12) 0.19054(15) 0.0592(6) Uani 1 1 d . . .
O1 O 0.7959(5) -0.1168(4) 0.0017(6) 0.0821(19) Uani 1 1 d . . .
O2 O 0.6782(5) 0.0118(3) -0.0733(5) 0.0588(14) Uani 1 1 d . . .
O3 O 0.4224(5) 0.0676(3) -0.1319(4) 0.0454(13) Uani 1 1 d . . .
H3A H 0.4200 0.0446 -0.2113 0.054 Uiso 1 1 d R . .
O11 O 0.5044(6) 0.1793(3) 0.0915(4) 0.0544(14) Uani 1 1 d . . .
O12 O 0.5215(6) 0.3482(3) 0.1606(4) 0.0717(18) Uani 1 1 d . . .
N1 N 0.2760(6) 0.1878(4) 0.4751(6) 0.0554(17) Uani 1 1 d . . .
N2 N 0.4433(7) 0.2246(3) 0.3043(5) 0.0519(17) Uani 1 1 d . . .
C1 C 0.1853(10) 0.1775(6) 0.5637(12) 0.117(5) Uani 1 1 d . . .
H1 H 0.1503 0.2323 0.6009 0.140 Uiso 1 1 d R . .
C2 C 0.1444(13) 0.0872(7) 0.5992(17) 0.208(9) Uani 1 1 d . . .
H2 H 0.0805 0.0812 0.6593 0.249 Uiso 1 1 d R . .
C3 C 0.1966(12) 0.0062(7) 0.5474(15) 0.168(8) Uani 1 1 d . . .
H3 H 0.1685 -0.0550 0.5718 0.202 Uiso 1 1 d R . .
C4 C 0.2899(9) 0.0153(5) 0.4597(9) 0.080(3) Uani 1 1 d . . .
H4 H 0.3261 -0.0393 0.4231 0.096 Uiso 1 1 d R . .
C5 C 0.3296(7) 0.1067(5) 0.4265(7) 0.0471(19) Uani 1 1 d . . .
C6 C 0.4370(9) 0.1208(4) 0.3378(6) 0.058(2) Uani 1 1 d . . .
H6A H 0.5228 0.1003 0.3729 0.069 Uiso 1 1 d R . .
H6B H 0.4185 0.0819 0.2661 0.069 Uiso 1 1 d R . .
C7 C 0.7040(10) 0.2268(5) 0.2276(7) 0.064(3) Uani 1 1 d . . .
C8 C 0.7645(16) 0.2762(7) 0.3187(12) 0.183(8) Uani 1 1 d . . .
H8 H 0.7144 0.3201 0.3632 0.219 Uiso 1 1 d R . .
C9 C 0.8963(17) 0.2636(8) 0.3471(14) 0.167(8) Uani 1 1 d . . .
H9 H 0.9345 0.2972 0.4124 0.200 Uiso 1 1 d R . .
C10 C 0.9707(13) 0.2050(10) 0.2841(9) 0.111(5) Uani 1 1 d . . .
H10 H 1.0635 0.2031 0.2971 0.133 Uiso 1 1 d R . .
C11 C 0.9125(12) 0.1481(14) 0.2013(12) 0.209(10) Uani 1 1 d . . .
H11 H 0.9621 0.0998 0.1639 0.251 Uiso 1 1 d R . .
C12 C 0.7762(11) 0.1611(12) 0.1703(11) 0.170(8) Uani 1 1 d . . .
H12 H 0.7363 0.1234 0.1094 0.203 Uiso 1 1 d R . .
C21 C 0.7808(10) -0.0363(6) -0.0526(10) 0.089(3) Uani 1 1 d . . .
H21 H 0.8597 -0.0092 -0.0814 0.107 Uiso 1 1 d R . .

loop_
_atom_site_aniso_label
_atom_site_aniso_U_11
_atom_site_aniso_U_22
_atom_site_aniso_U_33
_atom_site_aniso_U_23
_atom_site_aniso_U_13
_atom_site_aniso_U_12
Cu1 0.0445(6) 0.0255(4) 0.0564(6) 0.0006(4) -0.0107(4) 0.0030(4)
Cu2 0.0431(8) 0.0257(6) 0.0332(6) 0.0050(5) 0.0049(5) 0.0003(5)
S1 0.123(2) 0.0299(9) 0.0242(9) 0.0003(8) -0.0032(10) -0.0128(11)
O1 0.032(3) 0.037(3) 0.178(6) 0.006(4) 0.014(3) 0.003(3)
O2 0.051(4) 0.033(3) 0.094(4) 0.008(3) 0.034(3) 0.002(3)
O3 0.082(4) 0.023(2) 0.031(3) -0.0005(18) -0.012(2) 0.009(2)
O11 0.099(4) 0.037(3) 0.028(3) -0.007(2) -0.004(2) -0.008(3)
O12 0.156(6) 0.027(2) 0.033(3) 0.008(2) 0.004(3) -0.010(3)
N1 0.034(4) 0.026(3) 0.106(5) 0.002(3) 0.005(3) -0.002(3)
N2 0.106(6) 0.024(3) 0.025(3) -0.003(2) 0.005(3) -0.007(3)
C1 0.077(8) 0.042(5) 0.236(14) 0.002(7) 0.095(9) -0.003(5)
C2 0.146(12) 0.047(6) 0.44(3) 0.017(10) 0.210(15) -0.006(7)
C3 0.110(10) 0.042(6) 0.36(2) 0.002(9) 0.145(12) -0.017(6)
C4 0.059(6) 0.030(4) 0.151(9) 0.010(5) 0.032(6) 0.006(4)
C5 0.035(5) 0.033(4) 0.073(5) 0.011(4) -0.010(4) -0.003(3)
C6 0.109(7) 0.026(4) 0.039(4) 0.007(3) 0.003(4) -0.006(4)
C7 0.118(8) 0.034(4) 0.040(5) 0.006(3) -0.020(5) -0.031(5)
C8 0.281(18) 0.079(7) 0.179(12) -0.088(8) -0.192(13) 0.095(9)
C9 0.236(19) 0.085(8) 0.171(14) -0.031(8) -0.168(14) 0.022(10)
C10 0.107(10) 0.178(12) 0.048(7) 0.032(7) 0.001(6) -0.092(10)
C11 0.058(8) 0.43(3) 0.146(12) -0.180(15) 0.043(8) -0.072(12)
C12 0.058(8) 0.309(19) 0.143(11) -0.177(13) 0.040(7) -0.063(9)
C21 0.065(7) 0.035(5) 0.171(11) -0.003(6) 0.051(7) -0.014(5)

loop_
_atom_type_symbol
_atom_type_description
_atom_type_scat_dispersion_real
_atom_type_scat_dispersion_imag
_atom_type_scat_source
Cu Cu 0.3201 1.2651 'International Tables Vol C Tables 4.2.6.8 and 6.1.1.4'
S S 0.1246 0.1234 'International Tables Vol C Tables 4.2.6.8 and 6.1.1.4'
O O 0.0106 0.0060 'International Tables Vol C Tables 4.2.6.8 and 6.1.1.4'
N N 0.0061 0.0033 'International Tables Vol C Tables 4.2.6.8 and 6.1.1.4'
C C 0.0033 0.0016 'International Tables Vol C Tables 4.2.6.8 and 6.1.1.4'
H H 0.0000 0.0000 'International Tables Vol C Tables 4.2.6.8 and 6.1.1.4'

loop_
_geom_angle_atom_site_label_1
_geom_angle_atom_site_label_2
_geom_angle_atom_site_label_3
_geom_angle
_geom_angle_site_symmetry_1
_geom_angle_site_symmetry_3
_geom_angle_publ_flag
O3 Cu1 N2 100.2(2) . 4_565 y
O3 Cu1 N1 176.8(2) . 4_565 y
N2 Cu1 N1 82.0(2) 4_565 4_565 y
O3 Cu1 O1 88.8(2) . 3_655 y
N2 Cu1 O1 161.3(2) 4_565 3_655 y
N1 Cu1 O1 89.8(2) 4_565 3_655 y
O3 Cu1 O11 86.59(15) . . y
N2 Cu1 O11 103.2(2) 4_565 . y
N1 Cu1 O11 90.7(2) 4_565 . y
O1 Cu1 O11 93.7(2) 3_655 . y
O3 Cu1 Cu2 33.94(11) . . ?
N2 Cu1 Cu2 117.73(18) 4_565 . ?
N1 Cu1 Cu2 142.9(2) 4_565 . ?
O1 Cu1 Cu2 78.55(15) 3_655 . ?
O11 Cu1 Cu2 55.70(10) . . ?
O3 Cu2 O3 180.0(3) 3_655 . y
O3 Cu2 O2 90.0(2) 3_655 3_655 y
O3 Cu2 O2 90.0(2) . 3_655 y
O3 Cu2 O2 90.0(2) 3_655 . y
O3 Cu2 O2 90.0(2) . . y
O2 Cu2 O2 180.0(3) 3_655 . y
O3 Cu2 O11 80.56(15) 3_655 3_655 y
O3 Cu2 O11 99.44(15) . 3_655 y
O2 Cu2 O11 94.07(18) 3_655 3_655 y
O2 Cu2 O11 85.93(18) . 3_655 y
O3 Cu2 O11 99.44(15) 3_655 . y
O3 Cu2 O11 80.56(15) . . y
O2 Cu2 O11 85.93(18) 3_655 . y
O2 Cu2 O11 94.07(18) . . y
O11 Cu2 O11 180.0(3) 3_655 . y
O3 Cu2 Cu1 145.87(12) 3_655 . ?
O3 Cu2 Cu1 34.13(12) . . ?
O2 Cu2 Cu1 76.27(14) 3_655 . ?
O2 Cu2 Cu1 103.73(14) . . ?
O11 Cu2 Cu1 130.73(10) 3_655 . ?
O11 Cu2 Cu1 49.27(10) . . ?
O12 S1 O11 115.6(3) . . ?
O12 S1 N2 108.8(3) . . ?
O11 S1 N2 112.0(3) . . ?
O12 S1 C7 105.6(3) . . ?
O11 S1 C7 104.4(4) . . ?
N2 S1 C7 110.1(4) . . ?
C21 O1 Cu1 124.7(5) . 3_655 ?
C21 O2 Cu2 128.8(5) . . ?
Cu2 O3 Cu1 111.9(2) . . y
Cu2 O3 H3A 124.0 . . ?
Cu1 O3 H3A 124.0 . . ?
S1 O11 Cu1 132.2(3) . . ?
S1 O11 Cu2 150.8(3) . . ?
Cu1 O11 Cu2 75.03(11) . . y
C1 N1 C5 118.3(6) . . ?
C1 N1 Cu1 126.0(5) . 4_566 ?
C5 N1 Cu1 115.5(5) . 4_566 ?
C6 N2 S1 114.1(5) . . ?
C6 N2 Cu1 114.4(4) . 4_566 ?
S1 N2 Cu1 131.4(3) . 4_566 ?
N1 C1 C2 120.6(9) . . ?
N1 C1 H1 119.7 . . ?
C2 C1 H1 119.7 . . ?
C3 C2 C1 120.5(11) . . ?
C3 C2 H2 119.8 . . ?
C1 C2 H2 119.8 . . ?
C4 C3 C2 119.6(9) . . ?
C4 C3 H3 120.2 . . ?
C2 C3 H3 120.2 . . ?
C3 C4 C5 118.6(8) . . ?
C3 C4 H4 120.7 . . ?
C5 C4 H4 120.7 . . ?
N1 C5 C4 122.3(7) . . ?
N1 C5 C6 116.8(6) . . ?
C4 C5 C6 120.9(7) . . ?
C5 C6 N2 109.1(6) . . ?
C5 C6 H6A 109.8 . . ?
N2 C6 H6A 109.9 . . ?
C5 C6 H6B 109.8 . . ?
N2 C6 H6B 109.9 . . ?
H6A C6 H6B 108.3 . . ?
C12 C7 C8 117.7(11) . . ?
C12 C7 S1 121.5(7) . . ?
C8 C7 S1 120.7(9) . . ?
C7 C8 C9 121.6(12) . . ?
C7 C8 H8 119.2 . . ?
C9 C8 H8 119.2 . . ?
C10 C9 C8 120.9(11) . . ?
C10 C9 H9 119.5 . . ?
C8 C9 H9 119.5 . . ?
C9 C10 C11 119.2(13) . . ?
C9 C10 H10 120.4 . . ?
C11 C10 H10 120.4 . . ?
C10 C11 C12 119.9(13) . . ?
C10 C11 H11 120.1 . . ?
C12 C11 H11 120.1 . . ?
C7 C12 C11 120.0(9) . . ?
C7 C12 H12 120.0 . . ?
C11 C12 H12 120.0 . . ?
O2 C21 O1 130.3(8) . . ?
O2 C21 H21 114.9 . . ?
O1 C21 H21 114.9 . . ?

loop_
_geom_bond_atom_site_label_1
_geom_bond_atom_site_label_2
_geom_bond_distance
_geom_bond_site_symmetry_2
_geom_bond_publ_flag
Cu1 O3 1.887(4) . y
Cu1 N2 1.967(6) 4_565 y
Cu1 N1 1.979(6) 4_565 y
Cu1 O1 1.986(6) 3_655 y
Cu1 O11 2.448(5) . y
Cu1 Cu2 3.1207(8) . y
Cu2 O3 1.878(4) 3_655 y
Cu2 O3 1.878(4) . y
Cu2 O2 1.968(5) 3_655 y
Cu2 O2 1.968(5) . y
Cu2 O11 2.668(4) 3_655 y
Cu2 O11 2.668(4) . y
S1 O12 1.447(5) . ?
S1 O11 1.451(4) . ?
S1 N2 1.579(6) . ?
S1 C7 1.763(10) . ?
O1 C21 1.268(10) . ?
O1 Cu1 1.986(6) 3_655 ?
O2 C21 1.232(10) . ?
O3 H3A 0.9301 . ?
N1 C1 1.350(11) . ?
N1 C5 1.353(8) . ?
N1 Cu1 1.979(6) 4_566 ?
N2 C6 1.478(7) . ?
N2 Cu1 1.967(6) 4_566 ?
C1 C2 1.369(12) . ?
C1 H1 0.9300 . ?
C2 C3 1.361(13) . ?
C2 H2 0.9301 . ?
C3 C4 1.359(13) . ?
C3 H3 0.9300 . ?
C4 C5 1.372(9) . ?
C4 H4 0.9300 . ?
C5 C6 1.475(10) . ?
C6 H6A 0.9700 . ?
C6 H6B 0.9699 . ?
C7 C12 1.324(14) . ?
C7 C8 1.343(10) . ?
C8 C9 1.351(19) . ?
C8 H8 0.9299 . ?
C9 C10 1.305(17) . ?
C9 H9 0.9300 . ?
C10 C11 1.325(14) . ?
C10 H10 0.9300 . ?
C11 C12 1.401(17) . ?
C11 H11 0.9300 . ?
C12 H12 0.9300 . ?
C21 H21 0.9300 . ?

loop_
_geom_hbond_atom_site_label_D
_geom_hbond_atom_site_label_H
_geom_hbond_atom_site_label_A
_geom_hbond_distance_DH
_geom_hbond_distance_HA
_geom_hbond_distance_DA
_geom_hbond_angle_DHA
_geom_hbond_site_symmetry_A
O3 H3A O12 0.93 2.29 2.764(6) 110.8 4_565

loop_
_geom_torsion_atom_site_label_1
_geom_torsion_atom_site_label_2
_geom_torsion_atom_site_label_3
_geom_torsion_atom_site_label_4
_geom_torsion
_geom_torsion_site_symmetry_1
_geom_torsion_site_symmetry_2
_geom_torsion_site_symmetry_3
_geom_torsion_site_symmetry_4
_geom_torsion_publ_flag
O3 Cu1 Cu2 O3 180.0 . . . 3_655 ?
N2 Cu1 Cu2 O3 115.1(3) 4_565 . . 3_655 ?
N1 Cu1 Cu2 O3 -0.6(4) 4_565 . . 3_655 ?
O1 Cu1 Cu2 O3 -74.8(3) 3_655 . . 3_655 ?
O11 Cu1 Cu2 O3 27.8(3) . . . 3_655 ?
N2 Cu1 Cu2 O3 -64.9(3) 4_565 . . . ?
N1 Cu1 Cu2 O3 179.4(4) 4_565 . . . ?
O1 Cu1 Cu2 O3 105.2(3) 3_655 . . . ?
O11 Cu1 Cu2 O3 -152.2(3) . . . . ?
O3 Cu1 Cu2 O2 -111.2(3) . . . 3_655 ?
N2 Cu1 Cu2 O2 -176.2(2) 4_565 . . 3_655 ?
N1 Cu1 Cu2 O2 68.2(3) 4_565 . . 3_655 ?
O1 Cu1 Cu2 O2 -6.0(3) 3_655 . . 3_655 ?
O11 Cu1 Cu2 O2 96.5(2) . . . 3_655 ?
O3 Cu1 Cu2 O2 68.8(3) . . . . ?
N2 Cu1 Cu2 O2 3.8(2) 4_565 . . . ?
N1 Cu1 Cu2 O2 -111.8(3) 4_565 . . . ?
O1 Cu1 Cu2 O2 174.0(3) 3_655 . . . ?
O11 Cu1 Cu2 O2 -83.5(2) . . . . ?
O3 Cu1 Cu2 O11 -27.8(3) . . . 3_655 ?
N2 Cu1 Cu2 O11 -92.7(2) 4_565 . . 3_655 ?
N1 Cu1 Cu2 O11 151.6(3) 4_565 . . 3_655 ?
O1 Cu1 Cu2 O11 77.4(2) 3_655 . . 3_655 ?
O11 Cu1 Cu2 O11 180.0 . . . 3_655 ?
O3 Cu1 Cu2 O11 152.2(3) . . . . ?
N2 Cu1 Cu2 O11 87.3(2) 4_565 . . . ?
N1 Cu1 Cu2 O11 -28.4(3) 4_565 . . . ?
O1 Cu1 Cu2 O11 -102.6(2) 3_655 . . . ?
O3 Cu2 O2 C21 19.5(7) 3_655 . . . ?
O3 Cu2 O2 C21 -160.5(7) . . . . ?
O2 Cu2 O2 C21 0(100) 3_655 . . . ?
O11 Cu2 O2 C21 -61.0(7) 3_655 . . . ?
O11 Cu2 O2 C21 119.0(7) . . . . ?
Cu1 Cu2 O2 C21 168.0(7) . . . . ?
O3 Cu2 O3 Cu1 0.0(3) 3_655 . . . ?
O2 Cu2 O3 Cu1 64.9(3) 3_655 . . . ?
O2 Cu2 O3 Cu1 -115.1(3) . . . . ?
O11 Cu2 O3 Cu1 159.0(2) 3_655 . . . ?
O11 Cu2 O3 Cu1 -21.0(2) . . . . ?
N2 Cu1 O3 Cu2 125.5(3) 4_565 . . . ?
N1 Cu1 O3 Cu2 -7(4) 4_565 . . . ?
O1 Cu1 O3 Cu2 -71.1(3) 3_655 . . . ?
O11 Cu1 O3 Cu2 22.7(2) . . . . ?
O12 S1 O11 Cu1 -32.7(5) . . . . ?
N2 S1 O11 Cu1 92.7(4) . . . . ?
C7 S1 O11 Cu1 -148.2(4) . . . . ?
O12 S1 O11 Cu2 171.8(6) . . . . ?
N2 S1 O11 Cu2 -62.7(8) . . . . ?
C7 S1 O11 Cu2 56.4(7) . . . . ?
O3 Cu1 O11 S1 177.0(4) . . . . ?
N2 Cu1 O11 S1 77.4(4) 4_565 . . . ?
N1 Cu1 O11 S1 -4.5(4) 4_565 . . . ?
O1 Cu1 O11 S1 -94.4(4) 3_655 . . . ?
Cu2 Cu1 O11 S1 -167.9(5) . . . . ?
O3 Cu1 O11 Cu2 -15.11(16) . . . . ?
N2 Cu1 O11 Cu2 -114.76(18) 4_565 . . . ?
N1 Cu1 O11 Cu2 163.3(2) 4_565 . . . ?
O1 Cu1 O11 Cu2 73.47(17) 3_655 . . . ?
O3 Cu2 O11 S1 -3.2(7) 3_655 . . . ?
O3 Cu2 O11 S1 176.8(7) . . . . ?
O2 Cu2 O11 S1 86.0(7) 3_655 . . . ?
O2 Cu2 O11 S1 -94.0(7) . . . . ?
O11 Cu2 O11 S1 0.0(7) 3_655 . . . ?
Cu1 Cu2 O11 S1 161.4(8) . . . . ?
O3 Cu2 O11 Cu1 -164.63(17) 3_655 . . . ?
O3 Cu2 O11 Cu1 15.37(17) . . . . ?
O2 Cu2 O11 Cu1 -75.35(19) 3_655 . . . ?
O2 Cu2 O11 Cu1 104.65(19) . . . . ?
O11 Cu2 O11 Cu1 0.0(3) 3_655 . . . ?
O12 S1 N2 C6 175.1(5) . . . . ?
O11 S1 N2 C6 46.0(6) . . . . ?
C7 S1 N2 C6 -69.6(6) . . . . ?
O12 S1 N2 Cu1 -9.8(6) . . . 4_566 ?
O11 S1 N2 Cu1 -138.9(4) . . . 4_566 ?
C7 S1 N2 Cu1 105.4(5) . . . 4_566 ?
C5 N1 C1 C2 -2.9(18) . . . . ?
Cu1 N1 C1 C2 -178.2(12) 4_566 . . . ?
N1 C1 C2 C3 1(3) . . . . ?
C1 C2 C3 C4 0(3) . . . . ?
C2 C3 C4 C5 0(2) . . . . ?
C1 N1 C5 C4 3.4(12) . . . . ?
Cu1 N1 C5 C4 179.2(6) 4_566 . . . ?
C1 N1 C5 C6 -174.7(8) . . . . ?
Cu1 N1 C5 C6 1.1(8) 4_566 . . . ?
C3 C4 C5 N1 -2.1(15) . . . . ?
C3 C4 C5 C6 175.9(11) . . . . ?
N1 C5 C6 N2 -11.1(9) . . . . ?
C4 C5 C6 N2 170.8(7) . . . . ?
S1 N2 C6 C5 -167.9(5) . . . . ?
Cu1 N2 C6 C5 16.2(8) 4_566 . . . ?
O12 S1 C7 C12 -123.7(10) . . . . ?
O11 S1 C7 C12 -1.3(10) . . . . ?
N2 S1 C7 C12 119.1(10) . . . . ?
O12 S1 C7 C8 58.9(10) . . . . ?
O11 S1 C7 C8 -178.8(9) . . . . ?
N2 S1 C7 C8 -58.4(10) . . . . ?
C12 C7 C8 C9 4(2) . . . . ?
S1 C7 C8 C9 -178.8(12) . . . . ?
C7 C8 C9 C10 2(2) . . . . ?
C8 C9 C10 C11 -9(2) . . . . ?
C9 C10 C11 C12 9(2) . . . . ?
C8 C7 C12 C11 -3(2) . . . . ?
S1 C7 C12 C11 179.4(12) . . . . ?
C10 C11 C12 C7 -3(3) . . . . ?
Cu2 O2 C21 O1 15.4(16) . . . . ?
Cu1 O1 C21 O2 -4.9(15) 3_655 . . . ?
